data_7218428
loop_
_publ_author_name
'Xie, Jing-Bo'
'Bao, Jia-Jing'
'Li, Hong-Xi'
'Tan, Da-Wei'
'Li, Hai-Yan'
'Lang, Jian-Ping'

_publ_section_title
;
 An efficient approach to the ammoxidation of alcohols to nitriles and the
 aerobic oxidation of alcohols to aldehydes in water using Cu(II)/pypzacac
 complexes as catalysts
;
_journal_name_full 'RSC Adv.'
_journal_paper_doi 10.1039/C4RA11743C
_journal_year 2014
_chemical_formula_moiety 'C31 H44 Cu2 N10 O18'
_chemical_formula_sum 'C31 H44 Cu2 N10 O18'
_chemical_formula_weight 971.84
_chemical_name_systematic
; 
 ? 
;
_space_group_IT_number 2
_symmetry_cell_setting triclinic
_symmetry_space_group_name_Hall '-P 1'
_symmetry_space_group_name_H-M 'P -1'
_atom_sites_solution_hydrogens geom
_atom_sites_solution_primary direct
_atom_sites_solution_secondary difmap
_audit_creation_method SHELXL-97
_cell_angle_alpha 75.070(2)
_cell_angle_beta 85.468(2)
_cell_angle_gamma 72.003(2)
_cell_formula_units_Z 2
_cell_length_a 10.9883(4)
_cell_length_b 12.4084(5)
_cell_length_c 16.1803(6)
_cell_measurement_reflns_used 5833
_cell_measurement_temperature 296(2)
_cell_measurement_theta_max 25.74
_cell_measurement_theta_min 2.34
_cell_volume 2027.37(14)
_computing_cell_refinement 'Bruker SAINT'
_computing_data_collection 'Bruker APEX2'
_computing_data_reduction 'Bruker SAINT'
_computing_molecular_graphics 'Bruker SHELXTL'
_computing_publication_material 'Bruker SHELXTL'
_computing_structure_refinement 'SHELXL-97 (Sheldrick, 1997)'
_computing_structure_solution 'SHELXS-97 (Sheldrick, 1990)'
_diffrn_ambient_temperature 296(2)
_diffrn_measured_fraction_theta_full 0.999
_diffrn_measured_fraction_theta_max 0.999
_diffrn_measurement_device_type 'Bruker APEX-II CCD'
_diffrn_measurement_method '\f and \w scans'
_diffrn_radiation_monochromator graphite
_diffrn_radiation_source 'fine-focus sealed tube'
_diffrn_radiation_type MoK\a
_diffrn_radiation_wavelength 0.71073
_diffrn_reflns_av_R_equivalents 0.1058
_diffrn_reflns_av_sigmaI/netI 0.1127
_diffrn_reflns_limit_h_max 13
_diffrn_reflns_limit_h_min -13
_diffrn_reflns_limit_k_max 15
_diffrn_reflns_limit_k_min -15
_diffrn_reflns_limit_l_max 19
_diffrn_reflns_limit_l_min -19
_diffrn_reflns_number 24423
_diffrn_reflns_theta_full 25.50
_diffrn_reflns_theta_max 25.50
_diffrn_reflns_theta_min 2.21
_exptl_absorpt_coefficient_mu 1.137
_exptl_absorpt_correction_T_max 0.9559
_exptl_absorpt_correction_T_min 0.6002
_exptl_absorpt_correction_type multi-scan
_exptl_absorpt_process_details 'Jacobson, R. (1998) Private communication'
_exptl_crystal_colour blue
_exptl_crystal_density_diffrn 1.592
_exptl_crystal_density_method 'not measured'
_exptl_crystal_description block
_exptl_crystal_F_000 1004
_exptl_crystal_size_max 0.50
_exptl_crystal_size_mid 0.08
_exptl_crystal_size_min 0.04
_refine_diff_density_max 1.464
_refine_diff_density_min -1.227
_refine_diff_density_rms 0.125
_refine_ls_extinction_method none
_refine_ls_goodness_of_fit_ref 1.129
_refine_ls_hydrogen_treatment mixed
_refine_ls_matrix_type full
_refine_ls_number_parameters 572
_refine_ls_number_reflns 7548
_refine_ls_number_restraints 14
_refine_ls_restrained_S_all 1.138
_refine_ls_R_factor_all 0.1133
_refine_ls_R_factor_gt 0.0707
_refine_ls_shift/su_max 0.000
_refine_ls_shift/su_mean 0.000
_refine_ls_structure_factor_coef Fsqd
_refine_ls_weighting_details 'calc w=1/[\s^2^(Fo^2^)+(0.0210P)^2^+11.8511P] where P=(Fo^2^+2Fc^2^)/3'
_refine_ls_weighting_scheme calc
_refine_ls_wR_factor_gt 0.1589
_refine_ls_wR_factor_ref 0.1691
_reflns_number_gt 5247
_reflns_number_total 7548
_reflns_threshold_expression >2sigma(I)
_cod_data_source_file c4ra11743c2.cif
_cod_data_source_block 2
_cod_depositor_comments
;
The following automatic conversions were performed:

'_symmetry_cell_setting' value 'Triclinic' changed to 'triclinic'
according to
/usr/data/users/saulius/crontab/automatic-downloads/rss-feeds/RSC/lib/dictionaries/cif_core.dic
dictionary named 'cif_core.dic' version 2.4.2 from 2011-04-26.

Automatic conversion script
Id: cif_fix_values 2827 2014-09-09 07:05:25Z andrius 
;
_cod_original_cell_volume 2027.37(13)
_cod_original_sg_symbol_H-M P-1
_cod_database_code 7218428

loop_
_symmetry_equiv_pos_as_xyz
'x, y, z'
'-x, -y, -z'

loop_
_atom_site_label
_atom_site_type_symbol
_atom_site_fract_x
_atom_site_fract_y
_atom_site_fract_z
_atom_site_U_iso_or_equiv
_atom_site_adp_type
_atom_site_occupancy
_atom_site_symmetry_multiplicity
_atom_site_calc_flag
_atom_site_refinement_flags
_atom_site_disorder_assembly
_atom_site_disorder_group
Cu1 Cu 0.79548(7) 0.30931(7) 0.94637(5) 0.0134(2) Uani 1 1 d . . .
Cu2 Cu 0.36026(7) 0.36194(7) 0.69500(5) 0.0137(2) Uani 1 1 d . . .
O1 O 0.4418(4) 0.2771(4) 0.8062(3) 0.0171(10) Uani 1 1 d . . .
O2 O 0.6195(4) 0.2236(4) 0.7343(3) 0.0232(11) Uani 1 1 d D . .
O3 O 0.1282(5) 0.5434(4) 0.8768(3) 0.0292(12) Uani 1 1 d . . .
O4 O 0.1065(5) 0.7311(4) 0.8091(3) 0.0297(12) Uani 1 1 d . . .
O5 O 0.6143(4) 0.3783(4) 0.9147(3) 0.0154(10) Uani 1 1 d . . .
O6 O 0.6540(4) 0.4965(5) 0.7935(3) 0.0298(12) Uani 1 1 d . . .
O7 O 0.7590(5) 0.2215(5) 1.0812(3) 0.0255(11) Uani 1 1 d D . .
H7A H 0.700(5) 0.196(6) 1.109(4) 0.031 Uiso 1 1 d D . .
H7B H 0.789(7) 0.244(6) 1.119(3) 0.031 Uiso 1 1 d D . .
O8 O 0.7955(4) 0.4527(4) 0.9756(3) 0.0198(10) Uani 1 1 d D . .
H8A H 0.814(6) 0.438(6) 1.0288(13) 0.024 Uiso 1 1 d D . .
H8B H 0.721(3) 0.504(4) 0.968(4) 0.024 Uiso 1 1 d D . .
O9 O 0.6082(5) 0.9088(5) 0.8095(4) 0.0396(14) Uani 1 1 d . . .
O10 O 0.4696(5) 0.8135(4) 0.8337(3) 0.0322(13) Uani 1 1 d . . .
O11 O 0.4658(6) 0.9370(5) 0.9059(4) 0.0504(16) Uani 1 1 d . . .
O12 O 0.5764(5) 0.6228(4) 0.9648(3) 0.0267(11) Uani 1 1 d D . .
H12A H 0.516(5) 0.633(6) 1.002(4) 0.032 Uiso 1 1 d D . .
H12B H 0.539(6) 0.686(4) 0.928(4) 0.032 Uiso 1 1 d D . .
O13 O 0.7065(6) 0.7267(5) 0.7190(4) 0.0522(17) Uani 1 1 d D . .
H13A H 0.691(8) 0.778(6) 0.748(5) 0.063 Uiso 1 1 d D . .
H13B H 0.660(7) 0.682(6) 0.743(5) 0.063 Uiso 1 1 d D . .
O14 O 1.0253(6) 0.9057(5) 0.6661(4) 0.0480(16) Uani 1 1 d D . .
H14A H 0.989(8) 0.882(8) 0.632(5) 0.058 Uiso 1 1 d D . .
H14B H 0.956(5) 0.959(6) 0.673(6) 0.058 Uiso 1 1 d D . .
O15 O 0.0314(11) 0.7994(12) 0.5235(8) 0.042(3) Uiso 0.50 1 d P A 1
O18 O 0.7949(10) 0.0814(9) 0.6311(6) 0.034(3) Uiso 0.50 1 d PD B 1
O19 O 0.0060(10) 0.6284(10) 0.5154(7) 0.039(2) Uiso 0.50 1 d P C 1
O15A O 0.0268(12) 0.8615(12) 0.5074(8) 0.050(3) Uiso 0.50 1 d P D 2
O18A O 0.8407(10) 0.1156(10) 0.6382(7) 0.043(3) Uiso 0.50 1 d PD E 2
O19A O 0.0026(10) 0.5523(10) 0.5073(7) 0.039(2) Uiso 0.50 1 d P . 2
N1 N 0.8238(5) 0.1637(4) 0.9059(3) 0.0131(11) Uani 1 1 d . . .
N2 N 0.7551(5) 0.1025(5) 0.8843(3) 0.0152(12) Uani 1 1 d . . .
N3 N 0.9885(5) 0.2514(4) 0.9490(3) 0.0143(12) Uani 1 1 d . . .
N4 N 0.1486(5) 0.4137(5) 0.7180(3) 0.0181(12) Uani 1 1 d . . .
N5 N 0.0458(5) 0.4976(5) 0.7359(3) 0.0167(12) Uani 1 1 d . . .
N6 N 0.3171(5) 0.2194(4) 0.6870(3) 0.0176(12) Uani 1 1 d . . .
N7 N 0.3868(5) 0.5154(4) 0.6914(3) 0.0131(11) Uani 1 1 d . . .
N8 N 0.4002(5) 0.5746(5) 0.7480(3) 0.0172(12) Uani 1 1 d . . .
N9 N 0.3428(5) 0.4363(4) 0.5660(3) 0.0147(12) Uani 1 1 d . . .
N10 N 0.5154(6) 0.8870(5) 0.8494(4) 0.0252(14) Uani 1 1 d . . .
C1 C 0.8329(6) 0.0060(5) 0.8620(4) 0.0163(14) Uani 1 1 d . . .
H1 H 0.8071 -0.0488 0.8438 0.020 Uiso 1 1 calc R . .
C2 C 0.9566(6) 0.0040(5) 0.8712(4) 0.0161(14) Uani 1 1 d . . .
H2 H 1.0310 -0.0519 0.8609 0.019 Uiso 1 1 calc R . .
C3 C 0.9471(6) 0.1028(5) 0.8992(4) 0.0151(14) Uani 1 1 d . . .
C4 C 1.0421(6) 0.1495(5) 0.9223(4) 0.0137(14) Uani 1 1 d . . .
C5 C 1.1719(6) 0.1005(6) 0.9192(4) 0.0181(15) Uani 1 1 d . . .
H5 H 1.2059 0.0315 0.9016 0.022 Uiso 1 1 calc R . .
C6 C 1.2514(6) 0.1547(6) 0.9423(4) 0.0239(16) Uani 1 1 d . . .
H6 H 1.3397 0.1219 0.9410 0.029 Uiso 1 1 calc R . .
C7 C 1.1999(6) 0.2577(6) 0.9673(5) 0.0265(17) Uani 1 1 d . . .
H7 H 1.2522 0.2962 0.9820 0.032 Uiso 1 1 calc R . .
C8 C 1.0674(6) 0.3022(6) 0.9700(4) 0.0225(16) Uani 1 1 d . . .
H8 H 1.0323 0.3712 0.9874 0.027 Uiso 1 1 calc R . .
C9 C 0.6159(5) 0.1412(5) 0.8858(4) 0.0132(13) Uani 1 1 d . . .
H9A H 0.5872 0.1833 0.9301 0.016 Uiso 1 1 calc R . .
H9B H 0.5850 0.0734 0.9001 0.016 Uiso 1 1 calc R . .
C10 C 0.5588(6) 0.2200(5) 0.8004(4) 0.0141(14) Uani 1 1 d . . .
C11 C -0.0592(6) 0.4618(6) 0.7471(4) 0.0237(16) Uani 1 1 d . . .
H11 H -0.1404 0.5046 0.7608 0.028 Uiso 1 1 calc R . .
C12 C -0.0263(6) 0.3529(6) 0.7351(4) 0.0230(16) Uani 1 1 d . . .
H12 H -0.0792 0.3062 0.7381 0.028 Uiso 1 1 calc R . .
C13 C 0.1044(6) 0.3255(6) 0.7174(4) 0.0174(14) Uani 1 1 d . . .
C14 C 0.1943(7) 0.2198(6) 0.6982(4) 0.0197(15) Uani 1 1 d . . .
C15 C 0.1575(7) 0.1237(6) 0.6929(4) 0.0277(17) Uani 1 1 d . . .
H15 H 0.0725 0.1247 0.7013 0.033 Uiso 1 1 calc R . .
C16 C 0.2479(8) 0.0274(6) 0.6752(5) 0.0305(18) Uani 1 1 d . . .
H16 H 0.2245 -0.0364 0.6699 0.037 Uiso 1 1 calc R . .
C17 C 0.3719(7) 0.0272(6) 0.6656(5) 0.0268(17) Uani 1 1 d . . .
H17 H 0.4347 -0.0383 0.6557 0.032 Uiso 1 1 calc R . .
C18 C 0.4046(7) 0.1238(6) 0.6704(4) 0.0251(16) Uani 1 1 d . . .
H18 H 0.4894 0.1232 0.6619 0.030 Uiso 1 1 calc R . .
C19 C 0.0518(7) 0.6149(6) 0.7333(4) 0.0216(15) Uani 1 1 d . . .
H19A H -0.0331 0.6697 0.7205 0.026 Uiso 1 1 calc R . .
H19B H 0.1075 0.6364 0.6867 0.026 Uiso 1 1 calc R . .
C20 C 0.0995(6) 0.6288(6) 0.8155(4) 0.0213(15) Uani 1 1 d . . .
C21 C 0.3874(6) 0.6866(5) 0.7066(4) 0.0171(14) Uani 1 1 d . . .
H21 H 0.3953 0.7439 0.7314 0.021 Uiso 1 1 calc R . .
C22 C 0.3611(6) 0.7028(6) 0.6230(4) 0.0200(15) Uani 1 1 d . . .
H22 H 0.3455 0.7719 0.5803 0.024 Uiso 1 1 calc R . .
C23 C 0.3627(6) 0.5932(6) 0.6150(4) 0.0153(14) Uani 1 1 d . . .
C24 C 0.3444(6) 0.5487(6) 0.5427(4) 0.0148(14) Uani 1 1 d . . .
C25 C 0.3308(6) 0.6125(6) 0.4596(4) 0.0168(14) Uani 1 1 d . . .
H25 H 0.3313 0.6899 0.4458 0.020 Uiso 1 1 calc R . .
C26 C 0.3166(6) 0.5613(6) 0.3968(4) 0.0242(16) Uani 1 1 d . . .
H26 H 0.3069 0.6033 0.3399 0.029 Uiso 1 1 calc R . .
C27 C 0.3168(6) 0.4457(6) 0.4198(4) 0.0214(15) Uani 1 1 d . . .
H27 H 0.3080 0.4090 0.3782 0.026 Uiso 1 1 calc R . .
C28 C 0.3302(6) 0.3853(6) 0.5047(4) 0.0166(14) Uani 1 1 d . . .
H28 H 0.3305 0.3077 0.5198 0.020 Uiso 1 1 calc R . .
C29 C 0.4372(6) 0.5143(6) 0.8350(4) 0.0138(14) Uani 1 1 d . . .
H29A H 0.3956 0.4537 0.8541 0.017 Uiso 1 1 calc R . .
H29B H 0.4068 0.5691 0.8708 0.017 Uiso 1 1 calc R . .
C30 C 0.5808(6) 0.4591(6) 0.8473(4) 0.0170(15) Uani 1 1 d . . .
O16 O 0.3759(9) 0.1374(9) 0.4498(7) 0.037(2) Uiso 0.50 1 d PD F 1
C31 C 0.2430(11) 0.1823(14) 0.4541(10) 0.037(2) Uiso 0.50 1 d PD F 1
O16A O 0.6302(10) 0.0486(9) 0.5269(6) 0.033(2) Uiso 0.50 1 d P G 2
C31A C 0.7625(15) 0.0188(13) 0.5155(10) 0.033(2) Uiso 0.50 1 d P G 2

loop_
_atom_site_aniso_label
_atom_site_aniso_U_11
_atom_site_aniso_U_22
_atom_site_aniso_U_33
_atom_site_aniso_U_23
_atom_site_aniso_U_13
_atom_site_aniso_U_12
Cu1 0.0104(4) 0.0134(4) 0.0162(4) -0.0061(3) -0.0014(3) -0.0010(3)
Cu2 0.0144(4) 0.0139(4) 0.0131(4) -0.0025(3) -0.0029(3) -0.0047(3)
O1 0.010(2) 0.023(2) 0.018(2) -0.005(2) -0.0037(19) -0.0013(19)
O2 0.024(3) 0.025(3) 0.019(3) -0.002(2) 0.001(2) -0.007(2)
O3 0.035(3) 0.029(3) 0.024(3) -0.007(2) -0.010(2) -0.006(2)
O4 0.039(3) 0.024(3) 0.031(3) -0.009(2) -0.008(2) -0.012(2)
O5 0.012(2) 0.016(2) 0.017(2) -0.005(2) -0.0066(19) -0.0007(19)
O6 0.015(3) 0.054(3) 0.021(3) -0.005(2) 0.004(2) -0.015(2)
O7 0.027(3) 0.038(3) 0.016(3) -0.007(2) 0.004(2) -0.018(2)
O8 0.021(3) 0.016(2) 0.020(3) -0.007(2) -0.003(2) 0.001(2)
O9 0.034(3) 0.056(4) 0.045(3) -0.028(3) 0.017(3) -0.029(3)
O10 0.039(3) 0.033(3) 0.034(3) -0.010(2) -0.005(2) -0.021(3)
O11 0.056(4) 0.054(4) 0.059(4) -0.041(3) 0.024(3) -0.024(3)
O12 0.021(3) 0.027(3) 0.026(3) -0.005(2) 0.003(2) 0.001(2)
O13 0.064(5) 0.040(4) 0.051(4) -0.019(3) 0.010(3) -0.010(3)
O14 0.045(4) 0.040(4) 0.052(4) -0.008(3) -0.008(3) -0.004(3)
N1 0.008(3) 0.013(3) 0.017(3) -0.002(2) -0.001(2) -0.004(2)
N2 0.012(3) 0.017(3) 0.015(3) -0.001(2) -0.003(2) -0.004(2)
N3 0.013(3) 0.011(3) 0.018(3) -0.004(2) -0.001(2) -0.002(2)
N4 0.017(3) 0.026(3) 0.015(3) -0.009(2) 0.000(2) -0.008(3)
N5 0.012(3) 0.025(3) 0.015(3) -0.009(2) 0.000(2) -0.005(2)
N6 0.025(3) 0.014(3) 0.012(3) 0.000(2) -0.005(2) -0.005(2)
N7 0.012(3) 0.013(3) 0.013(3) -0.002(2) -0.001(2) -0.004(2)
N8 0.016(3) 0.022(3) 0.016(3) -0.008(2) -0.006(2) -0.004(2)
N9 0.013(3) 0.019(3) 0.012(3) -0.004(2) -0.002(2) -0.003(2)
N10 0.027(4) 0.018(3) 0.034(4) -0.006(3) -0.004(3) -0.011(3)
C1 0.023(4) 0.010(3) 0.016(3) -0.005(3) -0.002(3) -0.003(3)
C2 0.017(3) 0.013(3) 0.014(3) -0.004(3) 0.001(3) 0.000(3)
C3 0.020(4) 0.013(3) 0.012(3) -0.003(3) -0.004(3) -0.003(3)
C4 0.015(3) 0.016(3) 0.011(3) 0.000(3) -0.002(3) -0.007(3)
C5 0.018(4) 0.013(3) 0.020(4) -0.004(3) 0.001(3) -0.001(3)
C6 0.007(3) 0.030(4) 0.032(4) -0.003(3) 0.001(3) -0.005(3)
C7 0.019(4) 0.024(4) 0.041(5) -0.008(3) -0.006(3) -0.012(3)
C8 0.017(4) 0.017(4) 0.033(4) -0.005(3) -0.003(3) -0.005(3)
C9 0.010(3) 0.015(3) 0.015(3) -0.002(3) -0.002(3) -0.004(3)
C10 0.016(4) 0.011(3) 0.016(3) -0.003(3) 0.000(3) -0.006(3)
C11 0.014(4) 0.033(4) 0.023(4) -0.008(3) 0.000(3) -0.005(3)
C12 0.019(4) 0.030(4) 0.022(4) 0.001(3) -0.003(3) -0.016(3)
C13 0.022(4) 0.023(4) 0.008(3) -0.001(3) -0.001(3) -0.011(3)
C14 0.027(4) 0.019(4) 0.013(3) -0.001(3) -0.001(3) -0.009(3)
C15 0.034(4) 0.033(4) 0.022(4) -0.003(3) 0.002(3) -0.021(4)
C16 0.051(5) 0.018(4) 0.028(4) -0.006(3) 0.002(4) -0.019(4)
C17 0.037(5) 0.013(4) 0.031(4) -0.010(3) -0.003(3) -0.005(3)
C18 0.025(4) 0.026(4) 0.024(4) -0.009(3) 0.000(3) -0.003(3)
C19 0.022(4) 0.017(4) 0.023(4) -0.005(3) -0.002(3) -0.001(3)
C20 0.018(4) 0.021(4) 0.021(4) -0.007(3) 0.003(3) 0.000(3)
C21 0.026(4) 0.009(3) 0.020(4) -0.006(3) -0.001(3) -0.008(3)
C22 0.023(4) 0.017(4) 0.019(4) -0.002(3) 0.000(3) -0.007(3)
C23 0.010(3) 0.021(4) 0.016(3) -0.005(3) 0.001(3) -0.005(3)
C24 0.005(3) 0.023(4) 0.016(3) -0.007(3) -0.003(3) -0.002(3)
C25 0.014(3) 0.026(4) 0.011(3) -0.004(3) 0.001(3) -0.007(3)
C26 0.021(4) 0.038(4) 0.009(3) 0.001(3) 0.000(3) -0.008(3)
C27 0.022(4) 0.033(4) 0.012(3) -0.009(3) -0.001(3) -0.009(3)
C28 0.017(3) 0.022(4) 0.011(3) -0.006(3) 0.002(3) -0.006(3)
C29 0.012(3) 0.022(4) 0.007(3) -0.008(3) -0.001(3) -0.001(3)
C30 0.010(3) 0.027(4) 0.017(4) -0.014(3) 0.000(3) -0.003(3)

loop_
_atom_type_symbol
_atom_type_description
_atom_type_scat_dispersion_real
_atom_type_scat_dispersion_imag
_atom_type_scat_source
C C 0.0033 0.0016 'International Tables Vol C Tables 4.2.6.8 and 6.1.1.4'
H H 0.0000 0.0000 'International Tables Vol C Tables 4.2.6.8 and 6.1.1.4'
N N 0.0061 0.0033 'International Tables Vol C Tables 4.2.6.8 and 6.1.1.4'
O O 0.0106 0.0060 'International Tables Vol C Tables 4.2.6.8 and 6.1.1.4'
Cu Cu 0.3201 1.2651 'International Tables Vol C Tables 4.2.6.8 and 6.1.1.4'

loop_
_geom_angle_atom_site_label_1
_geom_angle_atom_site_label_2
_geom_angle_atom_site_label_3
_geom_angle
O8 Cu1 O5 90.29(18)
O8 Cu1 N1 170.1(2)
O5 Cu1 N1 96.61(18)
O8 Cu1 N3 91.2(2)
O5 Cu1 N3 166.41(19)
N1 Cu1 N3 80.5(2)
O8 Cu1 O7 93.60(19)
O5 Cu1 O7 95.09(18)
N1 Cu1 O7 92.82(19)
N3 Cu1 O7 98.29(19)
O1 Cu2 N7 97.07(19)
O1 Cu2 N6 89.87(19)
N7 Cu2 N6 172.7(2)
O1 Cu2 N9 159.33(19)
N7 Cu2 N9 80.0(2)
N6 Cu2 N9 94.2(2)
O1 Cu2 N4 106.73(18)
N7 Cu2 N4 97.6(2)
N6 Cu2 N4 78.2(2)
N9 Cu2 N4 93.9(2)
C10 O1 Cu2 113.3(4)
C30 O5 Cu1 120.2(4)
Cu1 O7 H7A 138(5)
Cu1 O7 H7B 114(5)
H7A O7 H7B 101(7)
Cu1 O8 H8A 110(5)
Cu1 O8 H8B 111(5)
H8A O8 H8B 107(7)
H12A O12 H12B 94(7)
H13A O13 H13B 103.8(17)
H14A O14 H14B 92(9)
N2 N1 C3 105.9(5)
N2 N1 Cu1 139.1(4)
C3 N1 Cu1 114.9(4)
N1 N2 C1 110.7(5)
N1 N2 C9 121.5(5)
C1 N2 C9 127.8(5)
C8 N3 C4 117.6(5)
C8 N3 Cu1 127.4(4)
C4 N3 Cu1 114.9(4)
C13 N4 N5 104.9(5)
C13 N4 Cu2 109.5(4)
N5 N4 Cu2 145.5(4)
C11 N5 N4 111.0(5)
C11 N5 C19 126.8(6)
N4 N5 C19 121.9(5)
C14 N6 C18 118.6(6)
C14 N6 Cu2 118.1(4)
C18 N6 Cu2 123.4(5)
C23 N7 N8 106.5(5)
C23 N7 Cu2 114.6(4)
N8 N7 Cu2 137.6(4)
C21 N8 N7 109.2(5)
C21 N8 C29 129.7(5)
N7 N8 C29 120.7(5)
C28 N9 C24 118.5(5)
C28 N9 Cu2 126.9(4)
C24 N9 Cu2 114.6(4)
O9 N10 O11 120.4(6)
O9 N10 O10 120.7(6)
O11 N10 O10 118.9(6)
N2 C1 C2 107.5(6)
N2 C1 H1 126.2
C2 C1 H1 126.2
C1 C2 C3 105.3(6)
C1 C2 H2 127.3
C3 C2 H2 127.3
N1 C3 C2 110.5(6)
N1 C3 C4 116.7(5)
C2 C3 C4 132.8(6)
C5 C4 N3 121.8(6)
C5 C4 C3 125.2(6)
N3 C4 C3 113.0(5)
C4 C5 C6 119.2(6)
C4 C5 H5 120.4
C6 C5 H5 120.4
C7 C6 C5 119.9(6)
C7 C6 H6 120.0
C5 C6 H6 120.0
C6 C7 C8 118.0(6)
C6 C7 H7 121.0
C8 C7 H7 121.0
N3 C8 C7 123.4(6)
N3 C8 H8 118.3
C7 C8 H8 118.3
N2 C9 C10 112.3(5)
N2 C9 H9A 109.1
C10 C9 H9A 109.1
N2 C9 H9B 109.1
C10 C9 H9B 109.1
H9A C9 H9B 107.9
O2 C10 O1 124.8(6)
O2 C10 C9 122.4(6)
O1 C10 C9 112.8(5)
N5 C11 C12 108.1(6)
N5 C11 H11 125.9
C12 C11 H11 125.9
C11 C12 C13 104.9(6)
C11 C12 H12 127.5
C13 C12 H12 127.5
N4 C13 C12 111.0(6)
N4 C13 C14 118.2(6)
C12 C13 C14 130.7(6)
N6 C14 C15 121.0(6)
N6 C14 C13 115.9(6)
C15 C14 C13 123.1(6)
C16 C15 C14 119.5(7)
C16 C15 H15 120.2
C14 C15 H15 120.2
C17 C16 C15 118.9(7)
C17 C16 H16 120.6
C15 C16 H16 120.6
C16 C17 C18 120.0(7)
C16 C17 H17 120.0
C18 C17 H17 120.0
N6 C18 C17 121.9(7)
N6 C18 H18 119.0
C17 C18 H18 119.0
N5 C19 C20 115.6(5)
N5 C19 H19A 108.4
C20 C19 H19A 108.4
N5 C19 H19B 108.4
C20 C19 H19B 108.4
H19A C19 H19B 107.5
O3 C20 O4 128.3(6)
O3 C20 C19 118.6(6)
O4 C20 C19 113.1(6)
N8 C21 C22 109.3(6)
N8 C21 H21 125.3
C22 C21 H21 125.3
C21 C22 C23 104.9(6)
C21 C22 H22 127.5
C23 C22 H22 127.5
N7 C23 C22 110.0(6)
N7 C23 C24 116.4(6)
C22 C23 C24 133.6(6)
N9 C24 C25 122.4(6)
N9 C24 C23 113.3(5)
C25 C24 C23 124.3(6)
C24 C25 C26 119.4(6)
C24 C25 H25 120.3
C26 C25 H25 120.3
C25 C26 C27 118.8(6)
C25 C26 H26 120.6
C27 C26 H26 120.6
C28 C27 C26 119.6(6)
C28 C27 H27 120.2
C26 C27 H27 120.2
N9 C28 C27 121.4(6)
N9 C28 H28 119.3
C27 C28 H28 119.3
N8 C29 C30 113.7(5)
N8 C29 H29A 108.8
C30 C29 H29A 108.8
N8 C29 H29B 108.8
C30 C29 H29B 108.8
H29A C29 H29B 107.7
O6 C30 O5 125.8(6)
O6 C30 C29 119.1(6)
O5 C30 C29 115.1(5)

loop_
_geom_bond_atom_site_label_1
_geom_bond_atom_site_label_2
_geom_bond_distance
_geom_bond_site_symmetry_2
Cu1 O8 1.955(5) .
Cu1 O5 1.960(4) .
Cu1 N1 2.005(5) .
Cu1 N3 2.018(5) .
Cu1 O7 2.239(5) .
Cu2 O1 1.961(4) .
Cu2 N7 1.999(5) .
Cu2 N6 2.004(5) .
Cu2 N9 2.051(5) .
Cu2 N4 2.241(5) .
O1 C10 1.271(7) .
O2 C10 1.212(7) .
O3 C20 1.228(8) .
O4 C20 1.272(8) .
O5 C30 1.265(8) .
O6 C30 1.238(8) .
O7 H7A 0.857(10) .
O7 H7B 0.859(10) .
O8 H8A 0.860(10) .
O8 H8B 0.861(10) .
O9 N10 1.227(7) .
O10 N10 1.253(7) .
O11 N10 1.234(8) .
O12 H12A 0.862(10) .
O12 H12B 0.861(10) .
O13 H13A 0.864(10) .
O13 H13B 0.865(10) .
O14 H14A 0.860(10) .
O14 H14B 0.861(10) .
O19A O19A 1.40(2) 2_566
N1 N2 1.343(7) .
N1 C3 1.343(8) .
N2 C1 1.354(8) .
N2 C9 1.455(8) .
N3 C8 1.327(8) .
N3 C4 1.383(8) .
N4 C13 1.330(8) .
N4 N5 1.350(7) .
N5 C11 1.343(8) .
N5 C19 1.467(8) .
N6 C14 1.346(8) .
N6 C18 1.350(8) .
N7 C23 1.345(8) .
N7 N8 1.355(7) .
N8 C21 1.347(8) .
N8 C29 1.438(8) .
N9 C28 1.342(8) .
N9 C24 1.353(8) .
C1 C2 1.370(9) .
C1 H1 0.9300 .
C2 C3 1.386(9) .
C2 H2 0.9300 .
C3 C4 1.454(9) .
C4 C5 1.369(9) .
C5 C6 1.378(9) .
C5 H5 0.9300 .
C6 C7 1.378(10) .
C6 H6 0.9300 .
C7 C8 1.390(9) .
C7 H7 0.9300 .
C8 H8 0.9300 .
C9 C10 1.524(8) .
C9 H9A 0.9700 .
C9 H9B 0.9700 .
C11 C12 1.348(10) .
C11 H11 0.9300 .
C12 C13 1.394(9) .
C12 H12 0.9300 .
C13 C14 1.467(9) .
C14 C15 1.396(9) .
C15 C16 1.376(10) .
C15 H15 0.9300 .
C16 C17 1.358(10) .
C16 H16 0.9300 .
C17 C18 1.374(10) .
C17 H17 0.9300 .
C18 H18 0.9300 .
C19 C20 1.535(9) .
C19 H19A 0.9700 .
C19 H19B 0.9700 .
C21 C22 1.355(9) .
C21 H21 0.9300 .
C22 C23 1.393(9) .
C22 H22 0.9300 .
C23 C24 1.467(9) .
C24 C25 1.367(9) .
C25 C26 1.371(9) .
C25 H25 0.9300 .
C26 C27 1.385(10) .
C26 H26 0.9300 .
C27 C28 1.380(9) .
C27 H27 0.9300 .
C28 H28 0.9300 .
C29 C30 1.521(8) .
C29 H29A 0.9700 .
C29 H29B 0.9700 .
O16 C31 1.396(9) .
O16A C31A 1.395(18) .
